data_2234793
loop_
_publ_author_name
'Jeon, Yeojin'
'Sivanesan, Dharmalingam'
'Yoon, Sungho'

_publ_section_title
;
 Bis(3,5-dimethyl-1<i>H</i>-pyrazole-\k<i>N</i>^2^)bis(3,3'',5,5''-tetramethyl-[1,1':3',1''-terphenyl]-2'-carboxylato-\k<i>O</i>)iron(II)
 dichloromethane monosolvate
;
_journal_coeditor_code RZ2736
_journal_issue 5
_journal_name_full 'Acta Crystallographica Section E'
_journal_page_first m631
_journal_page_last m632
_journal_paper_doi 10.1107/S1600536812015553
_journal_volume 68
_journal_year 2012
_chemical_formula_iupac '[Fe (C23 H21 O2)2 (C5 H8 N2)2], C H2 Cl2'
_chemical_formula_moiety 'C56 H58 Fe N4 O4, C H2 Cl2'
_chemical_formula_sum 'C57 H60 Cl2 Fe N4 O4'
_chemical_formula_weight 991.84
_chemical_name_systematic
;
Bis(3,5-dimethyl-1<i>H</i>-pyrazole-\k<i>N</i>^2^)bis(3,3'',5,5''-tetramethyl-
[1,1':3',1''-terphenyl]-2'-carboxylato-\k<i>O</i>)iron(II) dichloromethane
monosolvate
;
_space_group_IT_number 2
_symmetry_cell_setting triclinic
_symmetry_space_group_name_Hall '-P 1'
_symmetry_space_group_name_H-M 'P -1'
_atom_sites_solution_hydrogens geom
_atom_sites_solution_primary direct
_atom_sites_solution_secondary difmap
_audit_creation_method SHELXL-97
_cell_angle_alpha 111.11(3)
_cell_angle_beta 91.19(3)
_cell_angle_gamma 109.06(3)
_cell_formula_units_Z 2
_cell_length_a 12.363(3)
_cell_length_b 14.796(3)
_cell_length_c 16.735(3)
_cell_measurement_reflns_used 1009
_cell_measurement_temperature 293(2)
_cell_measurement_theta_max 27.7
_cell_measurement_theta_min 3.1
_cell_volume 2665.8(13)
_computing_cell_refinement '<i>SAINT</i> (Bruker, 2000)'
_computing_data_collection '<i>SMART</i> (Bruker, 2000)'
_computing_data_reduction '<i>SAINT</i> (Bruker, 2000)'
_computing_molecular_graphics 'SHELXTL (Sheldrick, 2008)'
_computing_publication_material 'SHELXTL (Sheldrick, 2008)'
_computing_structure_refinement '<i>SHELXL97</i> (Sheldrick, 2008)'
_computing_structure_solution '<i>SHELXS97</i> (Sheldrick,2008)'
_diffrn_ambient_temperature 293(2)
_diffrn_measured_fraction_theta_full 0.990
_diffrn_measured_fraction_theta_max 0.990
_diffrn_measurement_device_type 'Bruker SMART CCD area-detector'
_diffrn_measurement_method '\f and \w scans'
_diffrn_radiation_monochromator graphite
_diffrn_radiation_source 'fine-focus sealed tube'
_diffrn_radiation_type MoK\a
_diffrn_radiation_wavelength 0.71073
_diffrn_reflns_av_R_equivalents 0.0178
_diffrn_reflns_av_sigmaI/netI 0.0261
_diffrn_reflns_limit_h_max 14
_diffrn_reflns_limit_h_min -14
_diffrn_reflns_limit_k_max 17
_diffrn_reflns_limit_k_min -17
_diffrn_reflns_limit_l_max 19
_diffrn_reflns_limit_l_min -20
_diffrn_reflns_number 20058
_diffrn_reflns_theta_full 25.25
_diffrn_reflns_theta_max 25.25
_diffrn_reflns_theta_min 1.90
_exptl_absorpt_coefficient_mu 0.431
_exptl_absorpt_correction_T_max 1.0
_exptl_absorpt_correction_T_min 0.839
_exptl_absorpt_correction_type multi-scan
_exptl_absorpt_process_details '(SADABS; Bruker, 2000)'
_exptl_crystal_colour colorless
_exptl_crystal_density_diffrn 1.236
_exptl_crystal_density_method 'not measured'
_exptl_crystal_description block
_exptl_crystal_F_000 1044
_exptl_crystal_size_max 0.32
_exptl_crystal_size_mid 0.12
_exptl_crystal_size_min 0.10
_refine_diff_density_max 1.126
_refine_diff_density_min -1.060
_refine_ls_extinction_method none
_refine_ls_goodness_of_fit_ref 1.073
_refine_ls_hydrogen_treatment mixed
_refine_ls_matrix_type full
_refine_ls_number_parameters 633
_refine_ls_number_reflns 9561
_refine_ls_number_restraints 0
_refine_ls_restrained_S_all 1.073
_refine_ls_R_factor_all 0.0617
_refine_ls_R_factor_gt 0.0530
_refine_ls_shift/su_max 0.001
_refine_ls_shift/su_mean 0.000
_refine_ls_structure_factor_coef Fsqd
_refine_ls_weighting_details 'calc w=1/[\s^2^(Fo^2^)+(0.0879P)^2^+1.2662P] where P=(Fo^2^+2Fc^2^)/3'
_refine_ls_weighting_scheme calc
_refine_ls_wR_factor_gt 0.1436
_refine_ls_wR_factor_ref 0.1492
_reflns_number_gt 8147
_reflns_number_total 9561
_reflns_threshold_expression I>2\s(I)
_cod_data_source_file rz2736.cif
_cod_data_source_block I
_cod_original_cell_volume 2665.7(13)
_cod_database_code 2234793
_cod_database_fobs_code 2234793

loop_
_symmetry_equiv_pos_as_xyz
'x, y, z'
'-x, -y, -z'

loop_
_atom_site_type_symbol
_atom_site_label
_atom_site_fract_x
_atom_site_fract_y
_atom_site_fract_z
_atom_site_U_iso_or_equiv
_atom_site_adp_type
_atom_site_calc_flag
_atom_site_refinement_flags
_atom_site_occupancy
_atom_site_symmetry_multiplicity
Fe Fe1 0.20939(3) 0.51707(2) 0.21446(2) 0.02958(12) Uani d . 1 1
O O3 0.30443(15) 0.66135(12) 0.23370(11) 0.0348(4) Uani d . 1 1
O O1 0.29491(14) 0.45286(13) 0.26950(11) 0.0351(4) Uani d . 1 1
O O2 0.36189(15) 0.45601(13) 0.14937(11) 0.0361(4) Uani d . 1 1
O O4 0.16310(14) 0.72328(13) 0.23166(11) 0.0401(4) Uani d . 1 1
C C34 0.2667(2) 0.73433(17) 0.24544(14) 0.0303(5) Uani d . 1 1
C C11 0.36139(19) 0.43290(16) 0.21395(15) 0.0294(5) Uani d . 1 1
N N1 0.1156(2) 0.43116(16) 0.09177(15) 0.0444(5) Uani d . 1 1
C C17 0.5361(2) 0.42978(17) 0.29198(14) 0.0299(5) Uani d . 1 1
C C18 0.57352(19) 0.54266(18) 0.34720(15) 0.0304(5) Uani d . 1 1
C C12 0.43746(19) 0.37735(17) 0.22818(14) 0.0277(5) Uani d . 1 1
N N3 0.08654(18) 0.52658(17) 0.30033(15) 0.0404(5) Uani d . 1 1
C C27 0.1936(2) 0.21195(18) 0.12314(17) 0.0369(5) Uani d . 1 1
H H27 0.1820 0.2437 0.1796 0.044 Uiso calc R 1 1
C C40 0.4078(2) 0.89183(18) 0.22863(16) 0.0343(5) Uani d . 1 1
C C23 0.5838(2) 0.61643(18) 0.31164(16) 0.0342(5) Uani d . 1 1
H H23 0.5639 0.5950 0.2521 0.041 Uiso calc R 1 1
C C49 0.3161(2) 0.84844(18) 0.43131(15) 0.0326(5) Uani d . 1 1
C C35 0.35406(19) 0.84372(17) 0.28261(15) 0.0297(5) Uani d . 1 1
C C54 0.3374(2) 0.76141(18) 0.43030(14) 0.0311(5) Uani d . 1 1
H H54 0.3837 0.7355 0.3922 0.037 Uiso calc R 1 1
C C20 0.6418(2) 0.6807(2) 0.49019(16) 0.0392(6) Uani d . 1 1
C C36 0.3690(2) 0.90032(18) 0.37248(15) 0.0318(5) Uani d . 1 1
C C13 0.4061(2) 0.27119(17) 0.17776(14) 0.0297(5) Uani d . 1 1
C C16 0.6018(2) 0.37335(19) 0.30439(15) 0.0334(5) Uani d . 1 1
H H16 0.6692 0.4076 0.3450 0.040 Uiso calc R 1 1
N N4 0.04781(19) 0.60714(19) 0.32059(16) 0.0433(5) Uani d . 1 1
C C33 0.3208(2) 0.16675(18) 0.02217(16) 0.0363(5) Uani d . 1 1
H H33 0.3945 0.1679 0.0110 0.044 Uiso calc R 1 1
C C19 0.6032(2) 0.57645(19) 0.43686(15) 0.0336(5) Uani d . 1 1
H H19 0.5968 0.5278 0.4612 0.040 Uiso calc R 1 1
C C26 0.3044(2) 0.21535(17) 0.10658(16) 0.0320(5) Uani d . 1 1
C C15 0.5684(2) 0.26825(19) 0.25767(16) 0.0356(5) Uani d . 1 1
H H15 0.6112 0.2315 0.2687 0.043 Uiso calc R 1 1
C C41 0.3931(2) 0.83493(18) 0.13292(16) 0.0345(5) Uani d . 1 1
C C37 0.4345(2) 1.00550(19) 0.40654(16) 0.0388(6) Uani d . 1 1
H H37 0.4431 1.0438 0.4657 0.047 Uiso calc R 1 1
C C22 0.6234(2) 0.72150(19) 0.36390(18) 0.0392(6) Uani d . 1 1
C C14 0.4715(2) 0.21733(18) 0.19445(15) 0.0338(5) Uani d . 1 1
H H14 0.4497 0.1464 0.1627 0.041 Uiso calc R 1 1
C C45 0.3935(2) 0.6881(2) 0.00764(18) 0.0412(6) Uani d . 1 1
C C53 0.2906(2) 0.71222(19) 0.48535(15) 0.0344(5) Uani d . 1 1
N N2 0.1702(3) 0.39093(19) 0.02638(15) 0.0512(6) Uani d . 1 1
C C21 0.6517(2) 0.7522(2) 0.45271(17) 0.0411(6) Uani d . 1 1
H H21 0.6779 0.8225 0.4880 0.049 Uiso calc R 1 1
C C30 0.1192(2) 0.1149(2) -0.02760(19) 0.0471(7) Uani d . 1 1
H H30 0.0570 0.0816 -0.0727 0.057 Uiso calc R 1 1
C C55 0.3162(2) 0.6194(2) 0.48315(17) 0.0426(6) Uani d . 1 1
H H55A 0.3864 0.6415 0.5220 0.064 Uiso calc R 1 1
H H55B 0.3250 0.5810 0.4253 0.064 Uiso calc R 1 1
H H55C 0.2534 0.5760 0.5008 0.064 Uiso calc R 1 1
C C28 0.1002(2) 0.16175(19) 0.0564(2) 0.0438(6) Uani d . 1 1
C C43 0.3497(2) 0.8277(2) -0.01151(17) 0.0403(6) Uani d . 1 1
C C46 0.4087(2) 0.74075(19) 0.09713(17) 0.0375(6) Uani d . 1 1
H H46 0.4297 0.7122 0.1335 0.045 Uiso calc R 1 1
C C39 0.4754(2) 0.99731(19) 0.26556(18) 0.0414(6) Uani d . 1 1
H H39 0.5131 1.0298 0.2303 0.050 Uiso calc R 1 1
C C42 0.3634(2) 0.8778(2) 0.07789(17) 0.0380(6) Uani d . 1 1
H H42 0.3527 0.9410 0.1015 0.046 Uiso calc R 1 1
C C31 0.2285(2) 0.11647(19) -0.04582(17) 0.0419(6) Uani d . 1 1
C C50 0.2496(2) 0.8881(2) 0.49064(17) 0.0431(6) Uani d . 1 1
H H50 0.2355 0.9466 0.4921 0.052 Uiso calc R 1 1
C C52 0.2241(2) 0.7537(2) 0.54303(17) 0.0432(6) Uani d . 1 1
H H52 0.1921 0.7214 0.5799 0.052 Uiso calc R 1 1
C C7 0.0312(2) 0.4704(2) 0.34426(19) 0.0468(6) Uani d . 1 1
C C38 0.4876(2) 1.05429(19) 0.35319(18) 0.0442(6) Uani d . 1 1
H H38 0.5311 1.1250 0.3764 0.053 Uiso calc R 1 1
C C44 0.3637(2) 0.7328(2) -0.04499(17) 0.0418(6) Uani d . 1 1
H H44 0.3528 0.6978 -0.1049 0.050 Uiso calc R 1 1
C C8 -0.0422(3) 0.5161(3) 0.3913(2) 0.0557(8) Uani d . 1 1
H H8 -0.0904 0.4922 0.4269 0.067 Uiso calc R 1 1
C C2 0.1004(4) 0.3431(2) -0.0506(2) 0.0722(11) Uani d . 1 1
C C47 0.3212(3) 0.8779(3) -0.06921(19) 0.0544(8) Uani d . 1 1
H H47A 0.3913 0.9153 -0.0845 0.082 Uiso calc R 1 1
H H47B 0.2838 0.9250 -0.0389 0.082 Uiso calc R 1 1
H H47C 0.2704 0.8253 -0.1209 0.082 Uiso calc R 1 1
C C32 0.2471(3) 0.0662(2) -0.13746(18) 0.0581(8) Uani d . 1 1
H H32A 0.3238 0.1029 -0.1444 0.087 Uiso calc R 1 1
H H32B 0.1912 0.0681 -0.1769 0.087 Uiso calc R 1 1
H H32C 0.2381 -0.0047 -0.1496 0.087 Uiso calc R 1 1
C C29 -0.0194(2) 0.1596(2) 0.0747(3) 0.0619(9) Uani d . 1 1
H H29A -0.0228 0.2274 0.0882 0.093 Uiso calc R 1 1
H H29B -0.0359 0.1397 0.1230 0.093 Uiso calc R 1 1
H H29C -0.0756 0.1105 0.0245 0.093 Uiso calc R 1 1
C C51 0.2041(2) 0.8426(2) 0.54731(18) 0.0483(7) Uani d . 1 1
C C9 -0.0298(2) 0.6024(2) 0.3749(2) 0.0525(7) Uani d . 1 1
C C6 0.0509(3) 0.3745(3) 0.3385(2) 0.0633(9) Uani d . 1 1
H H6A -0.0016 0.3162 0.2907 0.095 Uiso calc R 1 1
H H6B 0.0377 0.3639 0.3913 0.095 Uiso calc R 1 1
H H6C 0.1292 0.3815 0.3298 0.095 Uiso calc R 1 1
C C4 0.0078(3) 0.4087(2) 0.0543(2) 0.0614(9) Uani d . 1 1
C C3 -0.0040(4) 0.3534(3) -0.0343(3) 0.0834(14) Uani d . 1 1
H H3 -0.0702 0.3281 -0.0748 0.100 Uiso calc R 1 1
C C25 0.6735(3) 0.7153(2) 0.58695(17) 0.0545(7) Uani d . 1 1
H H25A 0.7539 0.7585 0.6046 0.082 Uiso calc R 1 1
H H25B 0.6595 0.6556 0.6012 0.082 Uiso calc R 1 1
H H25C 0.6270 0.7538 0.6165 0.082 Uiso calc R 1 1
C C1 0.1433(5) 0.2950(3) -0.1326(2) 0.1081(19) Uani d . 1 1
H H1A 0.2237 0.3060 -0.1197 0.162 Uiso calc R 1 1
H H1B 0.1342 0.3262 -0.1723 0.162 Uiso calc R 1 1
H H1C 0.0995 0.2218 -0.1583 0.162 Uiso calc R 1 1
C C48 0.4112(3) 0.5862(2) -0.0304(2) 0.0589(8) Uani d . 1 1
H H48A 0.3459 0.5364 -0.0737 0.088 Uiso calc R 1 1
H H48B 0.4186 0.5618 0.0146 0.088 Uiso calc R 1 1
H H48C 0.4804 0.5953 -0.0564 0.088 Uiso calc R 1 1
C C24 0.6358(3) 0.8004(2) 0.3240(2) 0.0558(8) Uani d . 1 1
H H24A 0.6236 0.8600 0.3648 0.084 Uiso calc R 1 1
H H24B 0.5793 0.7703 0.2726 0.084 Uiso calc R 1 1
H H24C 0.7121 0.8212 0.3093 0.084 Uiso calc R 1 1
C C10 -0.0849(3) 0.6826(3) 0.4048(3) 0.0726(10) Uani d . 1 1
H H10A -0.0290 0.7493 0.4132 0.109 Uiso calc R 1 1
H H10B -0.1119 0.6847 0.4586 0.109 Uiso calc R 1 1
H H10C -0.1491 0.6653 0.3620 0.109 Uiso calc R 1 1
C C56 0.1346(4) 0.8883(3) 0.6133(3) 0.0804(12) Uani d . 1 1
H H56A 0.1864 0.9430 0.6636 0.121 Uiso calc R 1 1
H H56B 0.0845 0.8352 0.6298 0.121 Uiso calc R 1 1
H H56C 0.0888 0.9158 0.5884 0.121 Uiso calc R 1 1
C C5 -0.0779(3) 0.4417(3) 0.1061(3) 0.0847(13) Uani d . 1 1
H H5A -0.1034 0.4004 0.1398 0.127 Uiso calc R 1 1
H H5B -0.1431 0.4326 0.0679 0.127 Uiso calc R 1 1
H H5C -0.0429 0.5135 0.1441 0.127 Uiso calc R 1 1
Cl Cl1 0.15706(12) 1.02798(9) 0.20616(8) 0.1043(4) Uani d . 1 1
Cl Cl2 0.05816(15) 0.95928(15) 0.33896(13) 0.1414(6) Uani d . 1 1
C C58 0.1625(4) 0.9602(3) 0.2718(3) 0.0840(12) Uani d . 1 1
H H58A 0.1522 0.8892 0.2352 0.101 Uiso calc R 1 1
H H58B 0.2385 0.9915 0.3071 0.101 Uiso calc R 1 1
H H2 0.235(3) 0.393(2) 0.0360(19) 0.039(8) Uiso d . 1 1
H H4 0.074(3) 0.653(2) 0.3006(19) 0.044(8) Uiso d . 1 1

loop_
_atom_site_aniso_label
_atom_site_aniso_U_11
_atom_site_aniso_U_22
_atom_site_aniso_U_33
_atom_site_aniso_U_12
_atom_site_aniso_U_13
_atom_site_aniso_U_23
Fe1 0.02992(19) 0.02477(18) 0.0333(2) 0.00762(14) 0.00257(14) 0.01248(14)
O3 0.0421(9) 0.0232(8) 0.0374(9) 0.0088(7) 0.0063(7) 0.0124(7)
O1 0.0349(9) 0.0347(9) 0.0382(9) 0.0156(7) 0.0082(7) 0.0139(7)
O2 0.0401(9) 0.0352(9) 0.0374(9) 0.0152(8) 0.0016(7) 0.0175(7)
O4 0.0326(9) 0.0368(9) 0.0453(10) 0.0054(7) -0.0051(8) 0.0167(8)
C34 0.0366(13) 0.0280(12) 0.0251(11) 0.0080(10) 0.0024(9) 0.0122(9)
C11 0.0290(11) 0.0210(11) 0.0317(12) 0.0045(9) -0.0015(9) 0.0075(9)
N1 0.0455(13) 0.0317(11) 0.0472(13) 0.0071(10) -0.0123(10) 0.0126(10)
C17 0.0327(12) 0.0308(12) 0.0269(11) 0.0110(10) 0.0055(9) 0.0124(9)
C18 0.0266(11) 0.0302(12) 0.0328(12) 0.0099(9) 0.0037(9) 0.0108(10)
C12 0.0302(11) 0.0277(11) 0.0265(11) 0.0104(9) 0.0052(9) 0.0119(9)
N3 0.0335(11) 0.0412(12) 0.0519(13) 0.0138(9) 0.0131(10) 0.0232(10)
C27 0.0353(13) 0.0238(11) 0.0470(14) 0.0073(10) 0.0041(11) 0.0117(10)
C40 0.0340(12) 0.0304(12) 0.0381(13) 0.0096(10) -0.0019(10) 0.0150(10)
C23 0.0338(12) 0.0337(12) 0.0343(12) 0.0115(10) 0.0004(10) 0.0130(10)
C49 0.0317(12) 0.0294(12) 0.0276(11) 0.0071(10) -0.0030(9) 0.0049(9)
C35 0.0297(11) 0.0248(11) 0.0354(12) 0.0100(9) -0.0011(9) 0.0125(9)
C54 0.0315(12) 0.0314(12) 0.0269(11) 0.0103(10) 0.0005(9) 0.0084(9)
C20 0.0315(12) 0.0427(14) 0.0353(13) 0.0138(11) 0.0051(10) 0.0058(11)
C36 0.0326(12) 0.0283(12) 0.0330(12) 0.0120(10) -0.0042(9) 0.0096(10)
C13 0.0314(12) 0.0297(11) 0.0283(11) 0.0096(10) 0.0062(9) 0.0128(9)
C16 0.0347(12) 0.0381(13) 0.0287(12) 0.0139(11) 0.0017(10) 0.0137(10)
N4 0.0304(11) 0.0451(13) 0.0607(15) 0.0159(10) 0.0142(10) 0.0252(12)
C33 0.0355(13) 0.0288(12) 0.0404(13) 0.0086(10) 0.0012(10) 0.0116(10)
C19 0.0298(12) 0.0367(13) 0.0331(12) 0.0118(10) 0.0044(10) 0.0122(10)
C26 0.0339(12) 0.0227(11) 0.0377(13) 0.0081(9) 0.0003(10) 0.0121(10)
C15 0.0425(14) 0.0382(13) 0.0363(13) 0.0219(11) 0.0061(11) 0.0191(11)
C41 0.0307(12) 0.0324(12) 0.0391(13) 0.0049(10) 0.0033(10) 0.0183(10)
C37 0.0428(14) 0.0308(13) 0.0358(13) 0.0116(11) -0.0087(11) 0.0073(10)
C22 0.0320(13) 0.0326(13) 0.0504(15) 0.0110(10) 0.0024(11) 0.0140(11)
C14 0.0416(13) 0.0266(11) 0.0354(13) 0.0142(10) 0.0062(10) 0.0127(10)
C45 0.0383(14) 0.0375(14) 0.0471(15) 0.0096(11) 0.0160(12) 0.0188(12)
C53 0.0345(12) 0.0368(13) 0.0257(11) 0.0076(10) 0.0006(10) 0.0103(10)
N2 0.0705(19) 0.0394(13) 0.0365(13) 0.0188(13) -0.0135(12) 0.0085(10)
C21 0.0336(13) 0.0320(13) 0.0463(15) 0.0113(11) 0.0020(11) 0.0030(11)
C30 0.0413(15) 0.0315(13) 0.0550(17) 0.0038(11) -0.0160(12) 0.0113(12)
C55 0.0498(16) 0.0469(15) 0.0371(14) 0.0167(13) 0.0092(12) 0.0235(12)
C28 0.0331(13) 0.0258(12) 0.0668(18) 0.0052(10) -0.0011(12) 0.0169(12)
C43 0.0325(13) 0.0520(16) 0.0415(14) 0.0139(12) 0.0089(11) 0.0247(12)
C46 0.0362(13) 0.0373(13) 0.0435(14) 0.0111(11) 0.0087(11) 0.0226(11)
C39 0.0423(14) 0.0321(13) 0.0482(15) 0.0051(11) -0.0003(12) 0.0215(12)
C42 0.0372(13) 0.0377(13) 0.0426(14) 0.0123(11) 0.0083(11) 0.0205(11)
C31 0.0491(15) 0.0291(12) 0.0394(14) 0.0077(11) -0.0046(12) 0.0107(11)
C50 0.0440(15) 0.0332(13) 0.0450(15) 0.0157(12) 0.0034(12) 0.0057(11)
C52 0.0425(15) 0.0431(15) 0.0337(13) 0.0063(12) 0.0099(11) 0.0114(11)
C7 0.0369(14) 0.0471(16) 0.0552(17) 0.0088(12) 0.0139(12) 0.0235(13)
C38 0.0466(15) 0.0252(12) 0.0492(16) 0.0022(11) -0.0111(12) 0.0121(11)
C44 0.0374(14) 0.0493(15) 0.0356(13) 0.0094(12) 0.0110(11) 0.0181(12)
C8 0.0406(16) 0.0610(19) 0.0636(19) 0.0103(14) 0.0233(14) 0.0282(16)
C2 0.118(3) 0.0394(17) 0.0440(18) 0.0205(19) -0.0268(19) 0.0077(14)
C47 0.0555(18) 0.079(2) 0.0466(16) 0.0351(17) 0.0146(14) 0.0341(16)
C32 0.073(2) 0.0507(17) 0.0374(15) 0.0153(16) -0.0071(14) 0.0089(13)
C29 0.0342(15) 0.0421(16) 0.097(3) 0.0081(13) -0.0001(15) 0.0192(17)
C51 0.0462(16) 0.0459(16) 0.0420(15) 0.0135(13) 0.0136(12) 0.0073(12)
C9 0.0299(14) 0.0577(18) 0.0629(19) 0.0144(13) 0.0139(13) 0.0165(15)
C6 0.064(2) 0.0564(19) 0.083(2) 0.0184(16) 0.0330(18) 0.0438(18)
C4 0.0531(18) 0.0385(15) 0.076(2) 0.0004(14) -0.0293(16) 0.0205(15)
C3 0.097(3) 0.0468(19) 0.077(3) 0.0054(19) -0.055(2) 0.0137(18)
C25 0.0584(18) 0.0549(18) 0.0328(14) 0.0142(15) 0.0027(13) 0.0032(13)
C1 0.208(6) 0.068(3) 0.0365(19) 0.056(3) -0.015(3) 0.0044(17)
C48 0.075(2) 0.0495(17) 0.0571(19) 0.0268(16) 0.0313(17) 0.0215(15)
C24 0.0583(18) 0.0365(15) 0.070(2) 0.0121(13) -0.0026(15) 0.0228(14)
C10 0.0482(18) 0.074(2) 0.097(3) 0.0307(17) 0.0301(18) 0.026(2)
C56 0.089(3) 0.067(2) 0.083(3) 0.035(2) 0.047(2) 0.017(2)
C5 0.0388(18) 0.087(3) 0.126(4) 0.0121(18) -0.019(2) 0.049(3)
Cl1 0.1176(9) 0.0743(7) 0.1066(9) 0.0258(6) -0.0435(7) 0.0302(6)
Cl2 0.1312(12) 0.1640(15) 0.1702(16) 0.0944(12) 0.0593(11) 0.0716(13)
C58 0.077(3) 0.067(2) 0.114(3) 0.036(2) -0.001(2) 0.034(2)

loop_
_atom_type_symbol
_atom_type_description
_atom_type_scat_dispersion_real
_atom_type_scat_dispersion_imag
_atom_type_scat_source
C C 0.0033 0.0016 'International Tables Vol C Tables 4.2.6.8 and 6.1.1.4'
H H 0.0000 0.0000 'International Tables Vol C Tables 4.2.6.8 and 6.1.1.4'
N N 0.0061 0.0033 'International Tables Vol C Tables 4.2.6.8 and 6.1.1.4'
O O 0.0106 0.0060 'International Tables Vol C Tables 4.2.6.8 and 6.1.1.4'
Fe Fe 0.3463 0.8444 'International Tables Vol C Tables 4.2.6.8 and 6.1.1.4'
Cl Cl 0.1484 0.1585 'International Tables Vol C Tables 4.2.6.8 and 6.1.1.4'

loop_
_geom_angle_atom_site_label_1
_geom_angle_atom_site_label_2
_geom_angle_atom_site_label_3
_geom_angle
O3 Fe1 O1 111.85(7)
O3 Fe1 N1 114.09(9)
O1 Fe1 N1 119.33(8)
O3 Fe1 N3 106.17(8)
O1 Fe1 N3 96.59(8)
N1 Fe1 N3 106.18(10)
C34 O3 Fe1 125.58(15)
C11 O1 Fe1 99.69(14)
O4 C34 O3 125.2(2)
O4 C34 C35 117.4(2)
O3 C34 C35 117.3(2)
O2 C11 O1 121.8(2)
O2 C11 C12 121.1(2)
O1 C11 C12 117.09(19)
C4 N1 N2 105.6(3)
C4 N1 Fe1 135.5(2)
N2 N1 Fe1 118.65(18)
C16 C17 C12 118.3(2)
C16 C17 C18 118.9(2)
C12 C17 C18 122.8(2)
C23 C18 C19 118.7(2)
C23 C18 C17 121.8(2)
C19 C18 C17 119.5(2)
C17 C12 C13 120.6(2)
C17 C12 C11 120.8(2)
C13 C12 C11 118.6(2)
C7 N3 N4 105.3(2)
C7 N3 Fe1 135.96(19)
N4 N3 Fe1 118.77(16)
C28 C27 C26 120.7(3)
C28 C27 H27 119.6
C26 C27 H27 119.6
C35 C40 C39 118.6(2)
C35 C40 C41 122.2(2)
C39 C40 C41 119.2(2)
C22 C23 C18 120.9(2)
C22 C23 H23 119.6
C18 C23 H23 119.6
C54 C49 C50 118.6(2)
C54 C49 C36 120.0(2)
C50 C49 C36 121.4(2)
C40 C35 C36 120.5(2)
C40 C35 C34 121.0(2)
C36 C35 C34 118.0(2)
C49 C54 C53 121.3(2)
C49 C54 H54 119.4
C53 C54 H54 119.4
C19 C20 C21 118.5(2)
C19 C20 C25 120.4(3)
C21 C20 C25 121.1(2)
C37 C36 C35 119.2(2)
C37 C36 C49 119.9(2)
C35 C36 C49 120.9(2)
C14 C13 C12 119.1(2)
C14 C13 C26 119.7(2)
C12 C13 C26 121.2(2)
C15 C16 C17 121.2(2)
C15 C16 H16 119.4
C17 C16 H16 119.4
C9 N4 N3 112.0(2)
C9 N4 H4 128(2)
N3 N4 H4 120(2)
C26 C33 C31 120.8(2)
C26 C33 H33 119.6
C31 C33 H33 119.6
C20 C19 C18 121.4(2)
C20 C19 H19 119.3
C18 C19 H19 119.3
C33 C26 C27 119.3(2)
C33 C26 C13 119.4(2)
C27 C26 C13 121.2(2)
C16 C15 C14 120.0(2)
C16 C15 H15 120.0
C14 C15 H15 120.0
C46 C41 C42 119.0(2)
C46 C41 C40 121.7(2)
C42 C41 C40 119.2(2)
C36 C37 C38 120.6(2)
C36 C37 H37 119.7
C38 C37 H37 119.7
C21 C22 C23 118.9(2)
C21 C22 C24 121.0(2)
C23 C22 C24 120.1(2)
C15 C14 C13 120.7(2)
C15 C14 H14 119.7
C13 C14 H14 119.7
C44 C45 C46 118.4(2)
C44 C45 C48 121.1(3)
C46 C45 C48 120.5(3)
C52 C53 C54 118.3(2)
C52 C53 C55 121.8(2)
C54 C53 C55 119.9(2)
C2 N2 N1 111.9(3)
C2 N2 H2 127(2)
N1 N2 H2 121(2)
C22 C21 C20 121.7(2)
C22 C21 H21 119.2
C20 C21 H21 119.2
C31 C30 C28 121.6(2)
C31 C30 H30 119.2
C28 C30 H30 119.2
C53 C55 H55A 109.5
C53 C55 H55B 109.5
H55A C55 H55B 109.5
C53 C55 H55C 109.5
H55A C55 H55C 109.5
H55B C55 H55C 109.5
C27 C28 C30 118.8(3)
C27 C28 C29 120.4(3)
C30 C28 C29 120.8(3)
C44 C43 C42 118.4(2)
C44 C43 C47 122.0(2)
C42 C43 C47 119.6(3)
C41 C46 C45 121.0(2)
C41 C46 H46 119.5
C45 C46 H46 119.5
C38 C39 C40 121.4(2)
C38 C39 H39 119.3
C40 C39 H39 119.3
C43 C42 C41 121.0(2)
C43 C42 H42 119.5
C41 C42 H42 119.5
C30 C31 C33 118.6(3)
C30 C31 C32 120.7(3)
C33 C31 C32 120.7(3)
C51 C50 C49 121.6(3)
C51 C50 H50 119.2
C49 C50 H50 119.2
C53 C52 C51 121.7(2)
C53 C52 H52 119.1
C51 C52 H52 119.1
N3 C7 C8 109.5(3)
N3 C7 C6 121.3(3)
C8 C7 C6 129.2(3)
C39 C38 C37 119.6(2)
C39 C38 H38 120.2
C37 C38 H38 120.2
C43 C44 C45 122.2(2)
C43 C44 H44 118.9
C45 C44 H44 118.9
C9 C8 C7 106.8(3)
C9 C8 H8 126.6
C7 C8 H8 126.6
N2 C2 C3 106.1(3)
N2 C2 C1 121.3(4)
C3 C2 C1 132.6(4)
C43 C47 H47A 109.5
C43 C47 H47B 109.5
H47A C47 H47B 109.5
C43 C47 H47C 109.5
H47A C47 H47C 109.5
H47B C47 H47C 109.5
C31 C32 H32A 109.5
C31 C32 H32B 109.5
H32A C32 H32B 109.5
C31 C32 H32C 109.5
H32A C32 H32C 109.5
H32B C32 H32C 109.5
C28 C29 H29A 109.5
C28 C29 H29B 109.5
H29A C29 H29B 109.5
C28 C29 H29C 109.5
H29A C29 H29C 109.5
H29B C29 H29C 109.5
C50 C51 C52 118.4(2)
C50 C51 C56 121.0(3)
C52 C51 C56 120.5(3)
N4 C9 C8 106.5(3)
N4 C9 C10 121.0(3)
C8 C9 C10 132.6(3)
C7 C6 H6A 109.5
C7 C6 H6B 109.5
H6A C6 H6B 109.5
C7 C6 H6C 109.5
H6A C6 H6C 109.5
H6B C6 H6C 109.5
N1 C4 C3 109.4(4)
N1 C4 C5 121.2(3)
C3 C4 C5 129.4(3)
C2 C3 C4 107.0(3)
C2 C3 H3 126.5
C4 C3 H3 126.5
C20 C25 H25A 109.5
C20 C25 H25B 109.5
H25A C25 H25B 109.5
C20 C25 H25C 109.5
H25A C25 H25C 109.5
H25B C25 H25C 109.5
C2 C1 H1A 109.5
C2 C1 H1B 109.5
H1A C1 H1B 109.5
C2 C1 H1C 109.5
H1A C1 H1C 109.5
H1B C1 H1C 109.5
C45 C48 H48A 109.5
C45 C48 H48B 109.5
H48A C48 H48B 109.5
C45 C48 H48C 109.5
H48A C48 H48C 109.5
H48B C48 H48C 109.5
C22 C24 H24A 109.5
C22 C24 H24B 109.5
H24A C24 H24B 109.5
C22 C24 H24C 109.5
H24A C24 H24C 109.5
H24B C24 H24C 109.5
C9 C10 H10A 109.5
C9 C10 H10B 109.5
H10A C10 H10B 109.5
C9 C10 H10C 109.5
H10A C10 H10C 109.5
H10B C10 H10C 109.5
C51 C56 H56A 109.5
C51 C56 H56B 109.5
H56A C56 H56B 109.5
C51 C56 H56C 109.5
H56A C56 H56C 109.5
H56B C56 H56C 109.5
C4 C5 H5A 109.5
C4 C5 H5B 109.5
H5A C5 H5B 109.5
C4 C5 H5C 109.5
H5A C5 H5C 109.5
H5B C5 H5C 109.5
Cl2 C58 Cl1 113.0(2)
Cl2 C58 H58A 109.0
Cl1 C58 H58A 109.0
Cl2 C58 H58B 109.0
Cl1 C58 H58B 109.0
H58A C58 H58B 107.8

loop_
_geom_bond_atom_site_label_1
_geom_bond_atom_site_label_2
_geom_bond_distance
Fe1 O3 1.9727(17)
Fe1 O1 2.0286(17)
Fe1 N1 2.058(2)
Fe1 N3 2.116(2)
O3 C34 1.266(3)
O1 C11 1.273(3)
O2 C11 1.245(3)
O4 C34 1.242(3)
C34 C35 1.509(3)
C11 C12 1.501(3)
N1 C4 1.343(4)
N1 N2 1.354(4)
C17 C16 1.400(3)
C17 C12 1.400(3)
C17 C18 1.491(3)
C18 C23 1.394(3)
C18 C19 1.397(3)
C12 C13 1.401(3)
N3 C7 1.337(3)
N3 N4 1.361(3)
C27 C28 1.386(4)
C27 C26 1.392(3)
C27 H27 0.9300
C40 C35 1.394(3)
C40 C39 1.396(4)
C40 C41 1.491(3)
C23 C22 1.388(3)
C23 H23 0.9300
C49 C54 1.390(3)
C49 C50 1.391(4)
C49 C36 1.493(3)
C35 C36 1.406(3)
C54 C53 1.394(3)
C54 H54 0.9300
C20 C19 1.383(4)
C20 C21 1.388(4)
C20 C25 1.511(4)
C36 C37 1.386(3)
C13 C14 1.393(3)
C13 C26 1.494(3)
C16 C15 1.375(3)
C16 H16 0.9300
N4 C9 1.337(4)
N4 H4 0.84(3)
C33 C26 1.389(3)
C33 C31 1.390(4)
C33 H33 0.9300
C19 H19 0.9300
C15 C14 1.381(4)
C15 H15 0.9300
C41 C46 1.385(4)
C41 C42 1.394(3)
C37 C38 1.389(4)
C37 H37 0.9300
C22 C21 1.388(4)
C22 C24 1.511(4)
C14 H14 0.9300
C45 C44 1.383(4)
C45 C46 1.392(4)
C45 C48 1.502(4)
C53 C52 1.385(4)
C53 C55 1.496(4)
N2 C2 1.343(4)
N2 H2 0.80(3)
C21 H21 0.9300
C30 C31 1.386(4)
C30 C28 1.388(4)
C30 H30 0.9300
C55 H55A 0.9600
C55 H55B 0.9600
C55 H55C 0.9600
C28 C29 1.509(4)
C43 C44 1.383(4)
C43 C42 1.387(4)
C43 C47 1.511(4)
C46 H46 0.9300
C39 C38 1.379(4)
C39 H39 0.9300
C42 H42 0.9300
C31 C32 1.504(4)
C50 C51 1.379(4)
C50 H50 0.9300
C52 C51 1.394(4)
C52 H52 0.9300
C7 C8 1.396(4)
C7 C6 1.486(4)
C38 H38 0.9300
C44 H44 0.9300
C8 C9 1.362(5)
C8 H8 0.9300
C2 C3 1.370(6)
C2 C1 1.499(6)
C47 H47A 0.9600
C47 H47B 0.9600
C47 H47C 0.9600
C32 H32A 0.9600
C32 H32B 0.9600
C32 H32C 0.9600
C29 H29A 0.9600
C29 H29B 0.9600
C29 H29C 0.9600
C51 C56 1.515(4)
C9 C10 1.495(4)
C6 H6A 0.9600
C6 H6B 0.9600
C6 H6C 0.9600
C4 C3 1.389(5)
C4 C5 1.478(6)
C3 H3 0.9300
C25 H25A 0.9600
C25 H25B 0.9600
C25 H25C 0.9600
C1 H1A 0.9600
C1 H1B 0.9600
C1 H1C 0.9600
C48 H48A 0.9600
C48 H48B 0.9600
C48 H48C 0.9600
C24 H24A 0.9600
C24 H24B 0.9600
C24 H24C 0.9600
C10 H10A 0.9600
C10 H10B 0.9600
C10 H10C 0.9600
C56 H56A 0.9600
C56 H56B 0.9600
C56 H56C 0.9600
C5 H5A 0.9600
C5 H5B 0.9600
C5 H5C 0.9600
Cl1 C58 1.747(4)
Cl2 C58 1.728(5)
C58 H58A 0.9700
C58 H58B 0.9700

loop_
_geom_hbond_atom_site_label_D
_geom_hbond_atom_site_label_H
_geom_hbond_atom_site_label_A
_geom_hbond_site_symmetry_A
_geom_hbond_distance_DH
_geom_hbond_distance_HA
_geom_hbond_distance_DA
_geom_hbond_angle_DHA
N4 H4 O4 . 0.84(3) 1.95(3) 2.744(3) 158(3)
N2 H2 O2 . 0.80(3) 2.14(3) 2.767(3) 135(3)
C6 H6C O1 . 0.96 2.40 3.256(4) 148
C46 H46 O3 . 0.93 2.46 3.055(4) 122
C54 H54 O3 . 0.93 2.51 3.037(3) 116
C55 H55B O1 . 0.96 2.54 3.481(3) 166
C58 H58A O4 . 0.97 2.48 3.326(5) 145
C3 H3 O4 2_565 0.93 2.58 3.411(5) 149
